data_7717378
loop_
_publ_author_name
'Obey, Tom J. N.'
'Nichol, Gary S.'
'Love, Jason B.'

_publ_section_title
;
 Controlled and sequential single-electron reduction of the uranyl
 dication.
;
_journal_issue 39
_journal_name_full 'Dalton transactions (Cambridge, England : 2003)'
_journal_page_first 16229
_journal_page_last 16240
_journal_paper_doi 10.1039/d4dt02367f
_journal_volume 53
_journal_year 2024
_chemical_formula_moiety 'C41 H53 N7 O2 U'
_chemical_formula_sum 'C41 H53 N7 O2 U'
_chemical_formula_weight 913.93
_chemical_properties_physical Air-sensitive,Moisture-sensitive
_space_group_crystal_system triclinic
_space_group_IT_number 2
_space_group_name_Hall '-P 1'
_space_group_name_H-M_alt 'P -1'
_atom_sites_solution_hydrogens geom
_atom_sites_solution_primary dual
_audit_creation_date 2023-11-23
_audit_creation_method
;
Olex2 1.3
(compiled 2020.11.12 svn.r5f609507 for OlexSys, GUI svn.r6408)
;
_audit_update_record
;
2023-12-11 deposited with the CCDC.	2024-09-20 downloaded from the CCDC.
;
_cell_angle_alpha 83.518(3)
_cell_angle_beta 85.015(2)
_cell_angle_gamma 75.569(3)
_cell_formula_units_Z 2
_cell_length_a 11.3701(3)
_cell_length_b 11.9785(5)
_cell_length_c 14.9463(4)
_cell_measurement_reflns_used 14471
_cell_measurement_temperature 120.01(10)
_cell_measurement_theta_max 27.2660
_cell_measurement_theta_min 3.5150
_cell_volume 1955.15(11)
_computing_cell_refinement 'CrysAlisPro 1.171.42.49 (Rigaku OD, 2022)'
_computing_data_collection 'CrysAlisPro 1.171.42.49 (Rigaku OD, 2022)'
_computing_data_reduction 'CrysAlisPro 1.171.42.49 (Rigaku OD, 2022)'
_computing_molecular_graphics 'Olex2 1.3 (Dolomanov et al., 2009)'
_computing_publication_material 'Olex2 1.3 (Dolomanov et al., 2009)'
_computing_structure_refinement 'SHELXL 2018/3 (Sheldrick, 2015)'
_computing_structure_solution 'SHELXT  (Sheldrick, 2015)'
_diffrn_ambient_environment N~2~
_diffrn_ambient_temperature 120.01(10)
_diffrn_detector 'CCD plate'
_diffrn_detector_area_resol_mean 8.0521
_diffrn_detector_type Eos
_diffrn_measured_fraction_theta_full 0.998
_diffrn_measured_fraction_theta_max 0.994
_diffrn_measurement_details
;
List of Runs (angles in degrees, time in seconds):

  # Type    Start    End  Width  t~exp~   \w     \q     \k     \f   Frames
#--------------------------------------------------------------------------
  1  \w    -33.00  54.00   1.00   30.00    --  -14.44  40.00  -3.00   87
  2  \w    -83.00   4.00   1.00   30.00    --  -14.44 -40.00-156.00   87
  3  \w    -53.00  34.00   1.00   30.00    --   16.16 -40.00-156.00   87
  4  \w    -11.00  39.00   1.00   30.00    --   16.16  77.00-120.00   50
  5  \w     -1.00  83.00   1.00   30.00    --   16.16  57.00  30.00   84
  6  \w    -53.00  35.00   1.00   30.00    --   16.16 -38.00  90.00   88
  7  \w    -20.00  54.00   1.00   30.00    --   16.16 -99.00-180.00   74
  8  \w    -11.00  39.00   1.00   30.00    --   16.16  77.00 120.00   50
  9  \w    -39.00  12.00   1.00   30.00    --  -14.44 -77.00 -90.00   51
 10  \w    -41.00   2.00   1.00   30.00    --  -14.44  77.00  30.00   43
 11  \w    -39.00  43.00   1.00   30.00    --   16.16 -77.00 -90.00   82
 12  \w    -20.00  54.00   1.00   30.00    --   16.16 -99.00  30.00   74
 13  \w    -11.00  39.00   1.00   30.00    --   16.16  77.00-180.00   50
;
_diffrn_measurement_device 'four-circle diffractometer'
_diffrn_measurement_device_type 'Xcalibur, Eos'
_diffrn_measurement_method '\w scans'
_diffrn_orient_matrix_type 'CrysAlisPro convention (1999,Acta A55,543-557)'
_diffrn_orient_matrix_UB_11 0.0173602000
_diffrn_orient_matrix_UB_12 -0.0613927000
_diffrn_orient_matrix_UB_13 0.0040008000
_diffrn_orient_matrix_UB_21 -0.0508367000
_diffrn_orient_matrix_UB_22 -0.0011044000
_diffrn_orient_matrix_UB_23 -0.0239377000
_diffrn_orient_matrix_UB_31 0.0357648000
_diffrn_orient_matrix_UB_32 0.0014246000
_diffrn_orient_matrix_UB_33 -0.0412397000
_diffrn_radiation_monochromator graphite
_diffrn_radiation_probe x-ray
_diffrn_radiation_type 'Mo K\a'
_diffrn_radiation_wavelength 0.71073
_diffrn_reflns_av_R_equivalents 0.0545
_diffrn_reflns_av_unetI/netI 0.0509
_diffrn_reflns_Laue_measured_fraction_full 0.998
_diffrn_reflns_Laue_measured_fraction_max 0.994
_diffrn_reflns_limit_h_max 14
_diffrn_reflns_limit_h_min -14
_diffrn_reflns_limit_k_max 14
_diffrn_reflns_limit_k_min -14
_diffrn_reflns_limit_l_max 18
_diffrn_reflns_limit_l_min -18
_diffrn_reflns_number 36204
_diffrn_reflns_point_group_measured_fraction_full 0.998
_diffrn_reflns_point_group_measured_fraction_max 0.994
_diffrn_reflns_theta_full 25.242
_diffrn_reflns_theta_max 26.372
_diffrn_reflns_theta_min 3.404
_diffrn_source 'fine-focus sealed X-ray tube'
_diffrn_source_type 'Enhance (Mo) X-ray Source'
_exptl_absorpt_coefficient_mu 4.195
_exptl_absorpt_correction_T_max 0.892
_exptl_absorpt_correction_T_min 0.631
_exptl_absorpt_correction_type analytical
_exptl_absorpt_process_details
;
CrysAlisPro 1.171.42.49 (Rigaku Oxford Diffraction, 2022)
Analytical numeric absorption correction using a multifaceted crystal
model based on expressions derived by R.C. Clark & J.S. Reid.
(Clark, R. C. & Reid, J. S. (1995). Acta Cryst. A51, 887-897)
Empirical absorption correction using spherical harmonics,
implemented in SCALE3 ABSPACK scaling algorithm.
;
_exptl_crystal_colour brown
_exptl_crystal_colour_primary brown
_exptl_crystal_density_diffrn 1.552
_exptl_crystal_description prism
_exptl_crystal_F_000 912
_exptl_crystal_recrystallization_method 'Re-crystallisation from solvent: Pyridene, hexane'
_exptl_crystal_size_max 0.31
_exptl_crystal_size_mid 0.09
_exptl_crystal_size_min 0.07
_refine_diff_density_max 2.970
_refine_diff_density_min -1.419
_refine_diff_density_rms 0.151
_refine_ls_extinction_method none
_refine_ls_goodness_of_fit_ref 1.068
_refine_ls_hydrogen_treatment constr
_refine_ls_matrix_type full
_refine_ls_number_parameters 507
_refine_ls_number_reflns 7952
_refine_ls_number_restraints 516
_refine_ls_restrained_S_all 1.038
_refine_ls_R_factor_all 0.0504
_refine_ls_R_factor_gt 0.0375
_refine_ls_shift/su_max 0.001
_refine_ls_shift/su_mean 0.000
_refine_ls_structure_factor_coef Fsqd
_refine_ls_weighting_details 'w=1/[\s^2^(Fo^2^)+(0.0469P)^2^+1.8730P] where P=(Fo^2^+2Fc^2^)/3'
_refine_ls_weighting_scheme calc
_refine_ls_wR_factor_gt 0.0837
_refine_ls_wR_factor_ref 0.0900
_reflns_Friedel_coverage 0.000
_reflns_number_gt 6812
_reflns_number_total 7952
_reflns_threshold_expression 'I > 2\s(I)'
_cod_data_source_file d4dt02367f2.cif
_cod_data_source_block to500_twin1_hklf4_refinalised
_cod_database_code 7717378
_shelx_shelxl_version_number 2018/3
_chemical_oxdiff_formula 'C41 H91 N7 U O2 '
_chemical_oxdiff_usercomment pyr/hexane
_shelx_space_group_comment
;
The symmetry employed for this shelxl refinement is uniquely defined
by the following loop, which should always be used as a source of
symmetry information in preference to the above space-group names.
They are only intended as comments.
;
_shelx_estimated_absorpt_t_max 0.758
_shelx_estimated_absorpt_t_min 0.356
_reflns_odcompleteness_completeness 99.42
_reflns_odcompleteness_iscentric 1
_reflns_odcompleteness_theta 26.32
_olex2_refinement_description
;
1. Fixed Uiso
 At 1.2 times of:
  All C(H) groups, All C(H,H) groups, All C(H,H,H,H) groups, All N(H) groups
 At 1.5 times of:
  All C(H,H,H) groups
2. Rigid body (RIGU) restrains
 All non-hydrogen atoms
 with sigma for 1-2 distances of 0.004 and sigma for 1-3 distances of 0.004
3. Others
 Sof(H23C)=Sof(H23D)=Sof(C21A)=Sof(H21C)=Sof(H21D)=Sof(C20A)=Sof(H20A)=
 Sof(C22A)=Sof(H22C)=Sof(H22D)=Sof(C25A)=Sof(H25C)=Sof(H25D)=Sof(C24A)=
 Sof(H24C)=Sof(H24D)=1-FVAR(1)
 Sof(C20)=Sof(H20)=Sof(H23A)=Sof(H23B)=Sof(C25)=Sof(H25A)=Sof(H25B)=Sof(C21)=
 Sof(H21A)=Sof(H21B)=Sof(C22)=Sof(H22A)=Sof(H22B)=Sof(C24)=Sof(H24A)=Sof(H24B)=
 FVAR(1)
4.a Ternary CH refined with riding coordinates:
 C31(H31), C9(H9), C20(H20), C20A(H20A)
4.b Secondary CH2 refined with riding coordinates:
 C2(H2A,H2B), C14(H14A,H14B), C32(H32A,H32B), C13(H13A,H13B), C33(H33A,H33B),
 C10(H10A,H10B), C12(H12A,H12B), C11(H11A,H11B), C23(H23A,H23B), C23(H23C,H23D),
  C34(H34A,H34B), C35(H35A,H35B), C25(H25A,H25B), C36(H36A,H36B), C21(H21A,
 H21B), C22(H22A,H22B), C24(H24A,H24B), C21A(H21C,H21D), C22A(H22C,H22D),
 C25A(H25C,H25D), C24A(H24C,H24D)
4.c Aromatic/amide H refined with riding coordinates:
 N1(H1), C41(H41), C19(H19), C28(H28), C30(H30), C27(H27), C40(H40), C8(H8),
 C38(H38), C37(H37), C17(H17), C16(H16), C39(H39), C5(H5), C6(H6)
4.d Idealised Me refined as rotating group:
 C1(H1A,H1B,H1C)
;
_olex2_submission_special_instructions 'No special instructions were received'
_oxdiff_exptl_absorpt_empirical_details
;
Empirical correction (ABSPACK) includes:
- Absorption correction using spherical harmonics
- Frame scaling
;
_oxdiff_exptl_absorpt_empirical_full_max 1.482
_oxdiff_exptl_absorpt_empirical_full_min 0.832

loop_
_space_group_symop_operation_xyz
'x, y, z'
'-x, -y, -z'

loop_
_atom_site_label
_atom_site_type_symbol
_atom_site_fract_x
_atom_site_fract_y
_atom_site_fract_z
_atom_site_U_iso_or_equiv
_atom_site_adp_type
_atom_site_occupancy
_atom_site_site_symmetry_order
_atom_site_calc_flag
_atom_site_refinement_flags_posn
_atom_site_refinement_flags_adp
_atom_site_refinement_flags_occupancy
_atom_site_disorder_assembly
_atom_site_disorder_group
U1 U 0.29123(2) 0.40745(2) 0.54589(2) 0.02043(7) Uani 1 1 d . . . . .
O1 O 0.4051(3) 0.4742(3) 0.5709(2) 0.0229(7) Uani 1 1 d . . . . .
O2 O 0.1705(3) 0.3515(3) 0.5161(3) 0.0342(9) Uani 1 1 d . . . . .
N5 N 0.2720(3) 0.3318(4) 0.7041(3) 0.0232(9) Uani 1 1 d . . . . .
N3 N 0.4317(4) 0.2173(4) 0.5664(3) 0.0251(9) Uani 1 1 d . . . . .
N6 N 0.1427(3) 0.5554(4) 0.6414(3) 0.0245(9) Uani 1 1 d . . . . .
N7 N 0.2149(3) 0.5806(4) 0.4332(3) 0.0246(9) Uani 1 1 d . . . . .
N4 N 0.4208(5) 0.3504(4) 0.4005(3) 0.0390(12) Uani 1 1 d . . . . .
N1 N 0.5503(4) 0.0847(4) 0.8272(3) 0.0289(10) Uani 1 1 d . . . . .
H1 H 0.564170 0.153827 0.813409 0.035 Uiso 1 1 calc R U . . .
C26 C 0.3260(4) 0.2362(4) 0.7575(3) 0.0226(10) Uani 1 1 d . . . . .
C15 C 0.4649(4) 0.1329(5) 0.6338(3) 0.0244(10) Uani 1 1 d . . . . .
N2 N 0.7335(4) 0.1226(4) 0.9266(3) 0.0323(10) Uani 1 1 d . . . . .
C29 C 0.2136(4) 0.4126(5) 0.7614(3) 0.0253(11) Uani 1 1 d . . . . .
C41 C 0.2801(4) 0.6619(4) 0.4110(3) 0.0236(10) Uani 1 1 d . . . . .
H41 H 0.353884 0.653451 0.439237 0.028 Uiso 1 1 calc R U . . .
C19 C 0.5068(6) 0.2580(5) 0.4132(4) 0.0369(13) Uani 1 1 d . . . . .
H19 H 0.564568 0.235521 0.364720 0.044 Uiso 1 1 calc R U . . .
C3 C 0.3857(4) 0.1225(4) 0.7202(3) 0.0243(10) Uani 1 1 d . . . . .
C2 C 0.2839(5) 0.0643(5) 0.6972(3) 0.0263(11) Uani 1 1 d . . . . .
H2A H 0.243985 0.108920 0.643539 0.032 Uiso 1 1 calc R U . . .
H2B H 0.323239 -0.014679 0.680607 0.032 Uiso 1 1 calc R U . . .
C4 C 0.4644(5) 0.0456(5) 0.7896(3) 0.0290(11) Uani 1 1 d . . . . .
C31 C 0.0699(5) 0.6751(5) 0.6159(4) 0.0311(12) Uani 1 1 d . . . . .
H31 H 0.050673 0.678080 0.551507 0.037 Uiso 1 1 calc R U . . .
C18 C 0.5181(5) 0.1896(5) 0.4960(3) 0.0301(11) Uani 1 1 d . . . . .
C28 C 0.2305(5) 0.3684(5) 0.8502(3) 0.0326(12) Uani 1 1 d . . . . .
H28 H 0.199264 0.406991 0.902502 0.039 Uiso 1 1 calc R U . . .
C30 C 0.1473(4) 0.5226(5) 0.7262(4) 0.0279(11) Uani 1 1 d . . . . .
H30 H 0.103767 0.575209 0.767540 0.034 Uiso 1 1 calc R U . . .
C27 C 0.3024(5) 0.2562(5) 0.8476(3) 0.0295(12) Uani 1 1 d . . . . .
H27 H 0.330113 0.203354 0.898054 0.035 Uiso 1 1 calc R U . . .
C14 C 0.7498(5) 0.2493(6) 1.0375(4) 0.0436(15) Uani 1 1 d . . . . .
H14A H 0.679172 0.230520 1.074147 0.052 Uiso 1 1 calc R U . . .
H14B H 0.718665 0.315920 0.993267 0.052 Uiso 1 1 calc R U . . .
C40 C 0.2428(5) 0.7564(4) 0.3488(3) 0.0298(12) Uani 1 1 d . . . . .
H40 H 0.290948 0.811131 0.334004 0.036 Uiso 1 1 calc R U . . .
C9 C 0.8162(5) 0.1455(5) 0.9875(3) 0.0297(12) Uani 1 1 d . . . . .
H9 H 0.840366 0.076454 1.032144 0.036 Uiso 1 1 calc R U . . .
C8 C 0.7016(5) 0.0275(5) 0.9413(4) 0.0354(13) Uani 1 1 d . . . . .
H8 H 0.737451 -0.028587 0.987504 0.042 Uiso 1 1 calc R U . . .
C32 C 0.1434(4) 0.7642(4) 0.6200(3) 0.0251(11) Uani 1 1 d . . . . .
H32A H 0.219945 0.743759 0.582035 0.030 Uiso 1 1 calc R U . . .
H32B H 0.164570 0.764091 0.682915 0.030 Uiso 1 1 calc R U . . .
C38 C 0.0672(6) 0.6885(5) 0.3308(4) 0.0373(13) Uani 1 1 d . . . . .
H38 H -0.007132 0.695942 0.303557 0.045 Uiso 1 1 calc R U . . .
C37 C 0.1101(5) 0.5974(5) 0.3928(4) 0.0326(13) Uani 1 1 d . . . . .
H37 H 0.062463 0.542377 0.408302 0.039 Uiso 1 1 calc R U . . .
C7 C 0.6118(6) 0.0032(5) 0.8888(4) 0.0376(13) Uani 1 1 d . . . . .
C17 C 0.6028(5) 0.0895(6) 0.5203(4) 0.0386(13) Uani 1 1 d . . . . .
H17 H 0.671019 0.052577 0.483930 0.046 Uiso 1 1 calc R U . . .
C1 C 0.1864(5) 0.0556(5) 0.7718(4) 0.0348(13) Uani 1 1 d . . . . .
H1A H 0.127338 0.018654 0.750892 0.052 Uiso 1 1 calc R U . . .
H1B H 0.144848 0.133379 0.787894 0.052 Uiso 1 1 calc R U . . .
H1C H 0.224017 0.009177 0.824773 0.052 Uiso 1 1 calc R U . . .
C16 C 0.5704(5) 0.0528(5) 0.6071(4) 0.0354(13) Uani 1 1 d . . . . .
H16 H 0.611831 -0.014227 0.642345 0.042 Uiso 1 1 calc R U . . .
C20 C 0.4281(10) 0.4111(8) 0.3109(6) 0.025(2) Uani 0.653(11) 1 d . . P A 1
H20 H 0.400902 0.495634 0.318830 0.030 Uiso 0.653(11) 1 calc R U P A 1
C13 C 0.8331(6) 0.2828(7) 1.0990(5) 0.0541(18) Uani 1 1 d . . . . .
H13A H 0.788409 0.352532 1.128249 0.065 Uiso 1 1 calc R U . . .
H13B H 0.858062 0.219060 1.146890 0.065 Uiso 1 1 calc R U . . .
C33 C 0.0704(5) 0.8840(5) 0.5870(4) 0.0359(13) Uani 1 1 d . . . . .
H33A H 0.057875 0.885912 0.522021 0.043 Uiso 1 1 calc R U . . .
H33B H 0.117462 0.941561 0.593613 0.043 Uiso 1 1 calc R U . . .
C10 C 0.9297(5) 0.1699(5) 0.9359(4) 0.0361(13) Uani 1 1 d . . . . .
H10A H 0.905566 0.233928 0.888003 0.043 Uiso 1 1 calc R U . . .
H10B H 0.974427 0.100338 0.906399 0.043 Uiso 1 1 calc R U . . .
C12 C 0.9458(6) 0.3073(6) 1.0456(5) 0.0512(17) Uani 1 1 d . . . . .
H12A H 0.921489 0.375133 1.000945 0.061 Uiso 1 1 calc R U . . .
H12B H 1.000170 0.325757 1.087028 0.061 Uiso 1 1 calc R U . . .
C11 C 1.0134(5) 0.2026(6) 0.9971(4) 0.0435(15) Uani 1 1 d . . . . .
H11A H 1.084555 0.220541 0.960818 0.052 Uiso 1 1 calc R U . . .
H11B H 1.043361 0.136363 1.042033 0.052 Uiso 1 1 calc R U . . .
C23 C 0.4206(6) 0.4513(6) 0.1108(4) 0.0464(16) Uani 1 1 d . . . . .
H23A H 0.404347 0.509042 0.057644 0.056 Uiso 0.653(11) 1 calc R U P A 1
H23B H 0.446927 0.373253 0.089198 0.056 Uiso 0.653(11) 1 calc R U P A 1
H23C H 0.496042 0.388782 0.107279 0.056 Uiso 0.347(11) 1 calc R U P A 2
H23D H 0.406100 0.489027 0.048935 0.056 Uiso 0.347(11) 1 calc R U P A 2
C34 C -0.0530(5) 0.9180(5) 0.6383(4) 0.0355(13) Uani 1 1 d . . . . .
H34A H -0.041056 0.925070 0.702086 0.043 Uiso 1 1 calc R U . . .
H34B H -0.099052 0.994180 0.611862 0.043 Uiso 1 1 calc R U . . .
C39 C 0.1359(6) 0.7698(5) 0.3089(4) 0.0433(15) Uani 1 1 d . . . . .
H39 H 0.108586 0.834449 0.266461 0.052 Uiso 1 1 calc R U . . .
C5 C 0.4753(7) -0.0669(5) 0.8267(4) 0.0509(17) Uani 1 1 d . . . . .
H5 H 0.429165 -0.117840 0.812384 0.061 Uiso 1 1 calc R U . . .
C6 C 0.5661(7) -0.0938(6) 0.8893(5) 0.059(2) Uani 1 1 d . . . . .
H6 H 0.591357 -0.165234 0.925146 0.070 Uiso 1 1 calc R U . . .
C35 C -0.1241(5) 0.8291(5) 0.6341(6) 0.061(2) Uani 1 1 d . . . . .
H35A H -0.143123 0.827442 0.570916 0.073 Uiso 1 1 calc R U . . .
H35B H -0.201889 0.849917 0.670680 0.073 Uiso 1 1 calc R U . . .
C25 C 0.3306(10) 0.3823(11) 0.2622(8) 0.034(3) Uani 0.653(11) 1 d . . P A 1
H25A H 0.254061 0.394073 0.300815 0.041 Uiso 0.653(11) 1 calc R U P A 1
H25B H 0.355317 0.299892 0.250097 0.041 Uiso 0.653(11) 1 calc R U P A 1
C36 C -0.0506(5) 0.7085(5) 0.6700(6) 0.065(2) Uani 1 1 d . . . . .
H36A H -0.035547 0.709071 0.734191 0.077 Uiso 1 1 calc R U . . .
H36B H -0.098060 0.650420 0.666161 0.077 Uiso 1 1 calc R U . . .
C21 C 0.5466(7) 0.3945(8) 0.2519(5) 0.025(2) Uani 0.653(11) 1 d . . P A 1
H21A H 0.574765 0.312864 0.237956 0.031 Uiso 0.653(11) 1 calc R U P A 1
H21B H 0.610544 0.413635 0.284048 0.031 Uiso 0.653(11) 1 calc R U P A 1
C22 C 0.5231(9) 0.4746(9) 0.1645(6) 0.038(2) Uani 0.653(11) 1 d . . P A 1
H22A H 0.599339 0.464134 0.125572 0.045 Uiso 0.653(11) 1 calc R U P A 1
H22B H 0.499737 0.555993 0.179304 0.045 Uiso 0.653(11) 1 calc R U P A 1
C24 C 0.3081(9) 0.4597(13) 0.1715(7) 0.049(3) Uani 0.653(11) 1 d . . P A 1
H24A H 0.246090 0.436577 0.139990 0.059 Uiso 0.653(11) 1 calc R U P A 1
H24B H 0.275292 0.541348 0.184373 0.059 Uiso 0.653(11) 1 calc R U P A 1
C21A C 0.4712(14) 0.4724(16) 0.2599(10) 0.032(4) Uani 0.347(11) 1 d . . P A 2
H21C H 0.485291 0.527799 0.299798 0.039 Uiso 0.347(11) 1 calc R U P A 2
H21D H 0.547517 0.411511 0.253369 0.039 Uiso 0.347(11) 1 calc R U P A 2
C20A C 0.370(2) 0.4169(18) 0.3035(12) 0.027(4) Uani 0.347(11) 1 d . . P A 2
H20A H 0.294240 0.478730 0.315152 0.033 Uiso 0.347(11) 1 calc R U P A 2
C22A C 0.4391(18) 0.5361(18) 0.1669(11) 0.043(4) Uani 0.347(11) 1 d . . P A 2
H22C H 0.364136 0.598789 0.172547 0.051 Uiso 0.347(11) 1 calc R U P A 2
H22D H 0.506028 0.570730 0.139951 0.051 Uiso 0.347(11) 1 calc R U P A 2
C25A C 0.3433(17) 0.3348(18) 0.2397(13) 0.027(4) Uani 0.347(11) 1 d . . P A 2
H25C H 0.415686 0.269629 0.233224 0.032 Uiso 0.347(11) 1 calc R U P A 2
H25D H 0.274859 0.302407 0.266720 0.032 Uiso 0.347(11) 1 calc R U P A 2
C24A C 0.3112(16) 0.3959(19) 0.1458(13) 0.039(4) Uani 0.347(11) 1 d . . P A 2
H24C H 0.234210 0.456488 0.149736 0.046 Uiso 0.347(11) 1 calc R U P A 2
H24D H 0.302039 0.339631 0.104744 0.046 Uiso 0.347(11) 1 calc R U P A 2

loop_
_atom_site_aniso_label
_atom_site_aniso_U_11
_atom_site_aniso_U_22
_atom_site_aniso_U_33
_atom_site_aniso_U_23
_atom_site_aniso_U_13
_atom_site_aniso_U_12
U1 0.01841(10) 0.02420(11) 0.02092(11) 0.00180(7) -0.00140(6) -0.01103(7)
O1 0.0223(17) 0.0242(19) 0.0254(18) -0.0049(14) 0.0003(13) -0.0108(14)
O2 0.034(2) 0.029(2) 0.047(2) 0.0131(17) -0.0188(17) -0.0228(17)
N5 0.020(2) 0.028(2) 0.021(2) -0.0039(16) 0.0034(15) -0.0067(17)
N3 0.022(2) 0.027(2) 0.026(2) -0.0062(17) 0.0080(16) -0.0080(17)
N6 0.0105(18) 0.022(2) 0.041(2) 0.0042(18) -0.0025(16) -0.0057(16)
N7 0.023(2) 0.031(2) 0.022(2) 0.0062(18) -0.0061(16) -0.0123(18)
N4 0.077(3) 0.030(3) 0.022(2) -0.0075(19) 0.012(2) -0.036(2)
N1 0.035(2) 0.022(2) 0.029(2) 0.0019(18) -0.0108(18) -0.0045(18)
C26 0.025(2) 0.023(2) 0.020(2) 0.0001(18) -0.0001(18) -0.0074(19)
C15 0.019(2) 0.029(3) 0.027(2) -0.009(2) -0.0043(18) -0.004(2)
N2 0.034(2) 0.035(3) 0.026(2) 0.0008(19) -0.0077(18) -0.005(2)
C29 0.024(3) 0.024(3) 0.025(2) -0.0046(19) 0.0056(19) -0.004(2)
C41 0.023(2) 0.026(3) 0.025(2) -0.011(2) 0.0024(19) -0.010(2)
C19 0.057(4) 0.038(3) 0.027(3) -0.019(2) 0.017(2) -0.031(3)
C3 0.025(2) 0.021(3) 0.026(2) -0.0023(19) -0.0045(18) -0.0040(19)
C2 0.029(3) 0.025(3) 0.027(3) -0.004(2) -0.002(2) -0.010(2)
C4 0.034(3) 0.026(3) 0.029(3) -0.006(2) -0.010(2) -0.006(2)
C31 0.022(3) 0.019(3) 0.052(3) -0.002(2) -0.008(2) -0.002(2)
C18 0.026(3) 0.042(3) 0.030(3) -0.018(2) 0.011(2) -0.019(2)
C28 0.045(3) 0.030(3) 0.023(2) -0.006(2) 0.007(2) -0.012(2)
C30 0.021(2) 0.022(3) 0.040(3) -0.005(2) 0.006(2) -0.004(2)
C27 0.040(3) 0.025(3) 0.024(2) 0.002(2) 0.002(2) -0.011(2)
C14 0.035(3) 0.049(4) 0.048(4) -0.018(3) 0.012(3) -0.011(3)
C40 0.043(3) 0.018(3) 0.031(3) -0.007(2) 0.007(2) -0.015(2)
C9 0.030(3) 0.035(3) 0.023(3) -0.002(2) -0.003(2) -0.006(2)
C8 0.038(3) 0.030(3) 0.035(3) 0.003(2) -0.012(2) -0.001(2)
C32 0.024(2) 0.025(3) 0.026(3) -0.002(2) 0.004(2) -0.009(2)
C38 0.044(3) 0.031(3) 0.037(3) 0.003(2) -0.018(3) -0.008(2)
C37 0.032(3) 0.035(3) 0.037(3) 0.007(2) -0.016(2) -0.019(2)
C7 0.047(3) 0.024(3) 0.040(3) 0.002(2) -0.019(3) -0.002(2)
C17 0.021(3) 0.054(4) 0.044(3) -0.029(3) 0.004(2) -0.008(2)
C1 0.041(3) 0.037(3) 0.029(3) 0.000(2) 0.001(2) -0.016(3)
C16 0.022(3) 0.041(3) 0.041(3) -0.020(2) -0.010(2) 0.005(2)
C20 0.035(5) 0.023(5) 0.019(4) -0.006(3) 0.010(3) -0.016(4)
C13 0.058(4) 0.063(5) 0.049(4) -0.029(3) 0.016(3) -0.026(4)
C33 0.049(3) 0.023(3) 0.034(3) -0.002(2) 0.005(2) -0.010(2)
C10 0.039(3) 0.042(4) 0.025(3) -0.004(2) 0.006(2) -0.008(3)
C12 0.054(4) 0.058(4) 0.051(4) -0.015(3) 0.006(3) -0.030(3)
C11 0.035(3) 0.055(4) 0.044(3) -0.006(3) 0.007(2) -0.020(3)
C23 0.044(3) 0.062(5) 0.025(3) 0.000(3) 0.007(2) -0.003(3)
C34 0.037(3) 0.024(3) 0.043(3) -0.002(2) -0.001(2) -0.002(2)
C39 0.059(4) 0.020(3) 0.048(4) 0.010(3) -0.007(3) -0.008(3)
C5 0.075(5) 0.026(3) 0.056(4) 0.004(3) -0.035(3) -0.014(3)
C6 0.085(5) 0.031(4) 0.065(4) 0.013(3) -0.044(4) -0.018(3)
C35 0.021(3) 0.027(3) 0.131(7) -0.005(4) -0.009(4) 0.003(2)
C25 0.026(5) 0.047(8) 0.030(5) -0.004(5) 0.007(4) -0.013(5)
C36 0.017(3) 0.021(3) 0.146(7) 0.011(4) 0.014(3) -0.001(2)
C21 0.023(4) 0.031(5) 0.026(4) -0.005(3) 0.005(3) -0.012(4)
C22 0.041(5) 0.038(6) 0.030(4) 0.000(4) 0.013(3) -0.009(4)
C24 0.032(5) 0.078(9) 0.031(5) 0.000(5) -0.004(4) -0.002(5)
C21A 0.022(8) 0.047(11) 0.031(6) 0.002(6) -0.003(6) -0.017(8)
C20A 0.033(9) 0.037(9) 0.017(6) -0.008(5) 0.014(6) -0.023(7)
C22A 0.038(10) 0.061(11) 0.027(7) 0.015(6) 0.001(6) -0.019(8)
C25A 0.013(7) 0.034(10) 0.033(8) -0.017(6) -0.001(6) 0.003(6)
C24A 0.029(8) 0.048(12) 0.036(8) -0.016(7) -0.009(6) 0.004(7)

loop_
_atom_type_symbol
_atom_type_description
_atom_type_scat_dispersion_real
_atom_type_scat_dispersion_imag
_atom_type_scat_source
C C 0.0033 0.0016 'International Tables Vol C Tables 4.2.6.8 and 6.1.1.4'
H H 0.0000 0.0000 'International Tables Vol C Tables 4.2.6.8 and 6.1.1.4'
N N 0.0061 0.0033 'International Tables Vol C Tables 4.2.6.8 and 6.1.1.4'
O O 0.0106 0.0060 'International Tables Vol C Tables 4.2.6.8 and 6.1.1.4'
U U -9.6767 9.6646 'International Tables Vol C Tables 4.2.6.8 and 6.1.1.4'

loop_
_exptl_crystal_face_index_h
_exptl_crystal_face_index_k
_exptl_crystal_face_index_l
_exptl_crystal_face_perp_dist
2 15 -7 0.0426
-1 16 1 0.0460
-7 7 15 0.0588
2 -16 -3 0.0531
1 1 21 0.0259
-16 -4 -3 0.1349
0 -1 -21 0.0492
-11 -2 14 0.0855
12 3 15 0.0997
0 -16 2 0.0246
2 15 11 0.0280

loop_
_geom_angle_atom_site_label_1
_geom_angle_atom_site_label_2
_geom_angle_atom_site_label_3
_geom_angle
_geom_angle_site_symmetry_1
_geom_angle_site_symmetry_3
_geom_angle_publ_flag
O1 U1 O2 175.25(15) . . ?
O1 U1 N5 90.31(14) . . ?
O1 U1 N3 90.51(15) . . ?
O1 U1 N6 86.11(14) . . ?
O1 U1 N7 88.50(14) . . ?
O1 U1 N4 87.49(15) . . ?
O2 U1 N5 92.71(15) . . ?
O2 U1 N3 93.92(16) . . ?
O2 U1 N6 91.63(16) . . ?
O2 U1 N7 86.90(14) . . ?
O2 U1 N4 92.62(17) . . ?
N5 U1 N6 67.94(13) . . ?
N5 U1 N7 143.70(14) . . ?
N5 U1 N4 138.94(15) . . ?
N3 U1 N5 71.57(13) . . ?
N3 U1 N6 139.33(13) . . ?
N3 U1 N7 144.71(13) . . ?
N3 U1 N4 67.46(15) . . ?
N7 U1 N6 75.78(13) . . ?
N7 U1 N4 77.25(15) . . ?
N4 U1 N6 152.41(15) . . ?
C26 N5 U1 137.0(3) . . ?
C26 N5 C29 106.2(4) . . ?
C29 N5 U1 114.8(3) . . ?
C15 N3 U1 138.1(3) . . ?
C15 N3 C18 105.5(4) . . ?
C18 N3 U1 115.5(3) . . ?
C31 N6 U1 131.0(3) . . ?
C30 N6 U1 111.6(3) . . ?
C30 N6 C31 116.7(5) . . ?
C41 N7 U1 120.6(3) . . ?
C37 N7 U1 122.8(3) . . ?
C37 N7 C41 116.6(4) . . ?
C19 N4 U1 113.2(3) . . ?
C19 N4 C20 113.7(6) . . ?
C19 N4 C20A 127.8(8) . . ?
C20 N4 U1 132.3(5) . . ?
C20A N4 U1 117.7(7) . . ?
C4 N1 H1 124.2 . . ?
C7 N1 H1 124.2 . . ?
C7 N1 C4 111.6(5) . . ?
N5 C26 C3 122.3(4) . . ?
N5 C26 C27 110.1(4) . . ?
C27 C26 C3 127.0(5) . . ?
N3 C15 C3 122.5(4) . . ?
N3 C15 C16 110.4(5) . . ?
C16 C15 C3 126.6(5) . . ?
C8 N2 C9 118.0(5) . . ?
N5 C29 C28 110.4(5) . . ?
N5 C29 C30 120.1(5) . . ?
C28 C29 C30 129.5(5) . . ?
N7 C41 H41 118.8 . . ?
N7 C41 C40 122.5(5) . . ?
C40 C41 H41 118.8 . . ?
N4 C19 H19 118.8 . . ?
N4 C19 C18 122.4(5) . . ?
C18 C19 H19 118.8 . . ?
C26 C3 C15 114.5(4) . . ?
C26 C3 C2 108.8(4) . . ?
C15 C3 C2 106.4(4) . . ?
C4 C3 C26 109.1(4) . . ?
C4 C3 C15 107.8(4) . . ?
C4 C3 C2 110.2(4) . . ?
C3 C2 H2A 108.4 . . ?
C3 C2 H2B 108.4 . . ?
H2A C2 H2B 107.4 . . ?
C1 C2 C3 115.7(4) . . ?
C1 C2 H2A 108.4 . . ?
C1 C2 H2B 108.4 . . ?
N1 C4 C3 120.2(5) . . ?
N1 C4 C5 105.8(5) . . ?
C5 C4 C3 134.0(5) . . ?
N6 C31 H31 106.9 . . ?
N6 C31 C32 111.3(4) . . ?
N6 C31 C36 114.2(4) . . ?
C32 C31 H31 106.9 . . ?
C36 C31 H31 106.9 . . ?
C36 C31 C32 110.2(5) . . ?
N3 C18 C19 119.9(5) . . ?
C17 C18 N3 110.3(5) . . ?
C17 C18 C19 129.7(5) . . ?
C29 C28 H28 126.9 . . ?
C29 C28 C27 106.3(5) . . ?
C27 C28 H28 126.9 . . ?
N6 C30 C29 123.6(5) . . ?
N6 C30 H30 118.2 . . ?
C29 C30 H30 118.2 . . ?
C26 C27 C28 107.0(5) . . ?
C26 C27 H27 126.5 . . ?
C28 C27 H27 126.5 . . ?
H14A C14 H14B 108.0 . . ?
C9 C14 H14A 109.3 . . ?
C9 C14 H14B 109.3 . . ?
C9 C14 C13 111.5(5) . . ?
C13 C14 H14A 109.3 . . ?
C13 C14 H14B 109.3 . . ?
C41 C40 H40 120.5 . . ?
C39 C40 C41 119.0(5) . . ?
C39 C40 H40 120.5 . . ?
N2 C9 C14 108.5(4) . . ?
N2 C9 H9 109.1 . . ?
N2 C9 C10 111.0(4) . . ?
C14 C9 H9 109.1 . . ?
C10 C9 C14 110.0(5) . . ?
C10 C9 H9 109.1 . . ?
N2 C8 H8 119.5 . . ?
N2 C8 C7 121.1(5) . . ?
C7 C8 H8 119.5 . . ?
C31 C32 H32A 109.6 . . ?
C31 C32 H32B 109.6 . . ?
C31 C32 C33 110.2(4) . . ?
H32A C32 H32B 108.1 . . ?
C33 C32 H32A 109.6 . . ?
C33 C32 H32B 109.6 . . ?
C37 C38 H38 121.1 . . ?
C37 C38 C39 117.9(5) . . ?
C39 C38 H38 121.1 . . ?
N7 C37 C38 124.4(5) . . ?
N7 C37 H37 117.8 . . ?
C38 C37 H37 117.8 . . ?
N1 C7 C8 121.5(5) . . ?
N1 C7 C6 106.6(5) . . ?
C6 C7 C8 131.9(5) . . ?
C18 C17 H17 126.5 . . ?
C16 C17 C18 107.0(5) . . ?
C16 C17 H17 126.5 . . ?
C2 C1 H1A 109.5 . . ?
C2 C1 H1B 109.5 . . ?
C2 C1 H1C 109.5 . . ?
H1A C1 H1B 109.5 . . ?
H1A C1 H1C 109.5 . . ?
H1B C1 H1C 109.5 . . ?
C15 C16 H16 126.6 . . ?
C17 C16 C15 106.8(5) . . ?
C17 C16 H16 126.6 . . ?
N4 C20 H20 106.4 . . ?
N4 C20 C25 104.3(7) . . ?
N4 C20 C21 122.1(8) . . ?
C25 C20 H20 106.4 . . ?
C25 C20 C21 110.2(8) . . ?
C21 C20 H20 106.4 . . ?
C14 C13 H13A 109.5 . . ?
C14 C13 H13B 109.5 . . ?
H13A C13 H13B 108.1 . . ?
C12 C13 C14 110.9(5) . . ?
C12 C13 H13A 109.5 . . ?
C12 C13 H13B 109.5 . . ?
C32 C33 H33A 109.1 . . ?
C32 C33 H33B 109.1 . . ?
C32 C33 C34 112.6(4) . . ?
H33A C33 H33B 107.8 . . ?
C34 C33 H33A 109.1 . . ?
C34 C33 H33B 109.1 . . ?
C9 C10 H10A 109.2 . . ?
C9 C10 H10B 109.2 . . ?
C9 C10 C11 112.0(4) . . ?
H10A C10 H10B 107.9 . . ?
C11 C10 H10A 109.2 . . ?
C11 C10 H10B 109.2 . . ?
C13 C12 H12A 109.6 . . ?
C13 C12 H12B 109.6 . . ?
H12A C12 H12B 108.1 . . ?
C11 C12 C13 110.3(5) . . ?
C11 C12 H12A 109.6 . . ?
C11 C12 H12B 109.6 . . ?
C10 C11 C12 110.4(5) . . ?
C10 C11 H11A 109.6 . . ?
C10 C11 H11B 109.6 . . ?
C12 C11 H11A 109.6 . . ?
C12 C11 H11B 109.6 . . ?
H11A C11 H11B 108.1 . . ?
H23A C23 H23B 108.3 . . ?
H23C C23 H23D 107.7 . . ?
C22 C23 H23A 109.9 . . ?
C22 C23 H23B 109.9 . . ?
C24 C23 H23A 109.9 . . ?
C24 C23 H23B 109.9 . . ?
C24 C23 C22 108.8(7) . . ?
C22A C23 H23C 108.8 . . ?
C22A C23 H23D 108.8 . . ?
C22A C23 C24A 114.0(10) . . ?
C24A C23 H23C 108.8 . . ?
C24A C23 H23D 108.8 . . ?
C33 C34 H34A 109.5 . . ?
C33 C34 H34B 109.5 . . ?
H34A C34 H34B 108.1 . . ?
C35 C34 C33 110.5(5) . . ?
C35 C34 H34A 109.5 . . ?
C35 C34 H34B 109.5 . . ?
C40 C39 C38 119.7(5) . . ?
C40 C39 H39 120.1 . . ?
C38 C39 H39 120.1 . . ?
C4 C5 H5 125.6 . . ?
C4 C5 C6 108.7(6) . . ?
C6 C5 H5 125.6 . . ?
C7 C6 C5 107.2(6) . . ?
C7 C6 H6 126.4 . . ?
C5 C6 H6 126.4 . . ?
C34 C35 H35A 109.6 . . ?
C34 C35 H35B 109.6 . . ?
C34 C35 C36 110.3(5) . . ?
H35A C35 H35B 108.1 . . ?
C36 C35 H35A 109.6 . . ?
C36 C35 H35B 109.6 . . ?
C20 C25 H25A 109.4 . . ?
C20 C25 H25B 109.4 . . ?
C20 C25 C24 111.1(9) . . ?
H25A C25 H25B 108.0 . . ?
C24 C25 H25A 109.4 . . ?
C24 C25 H25B 109.4 . . ?
C31 C36 C35 110.7(6) . . ?
C31 C36 H36A 109.5 . . ?
C31 C36 H36B 109.5 . . ?
C35 C36 H36A 109.5 . . ?
C35 C36 H36B 109.5 . . ?
H36A C36 H36B 108.1 . . ?
C20 C21 H21A 110.0 . . ?
C20 C21 H21B 110.0 . . ?
C20 C21 C22 108.4(7) . . ?
H21A C21 H21B 108.4 . . ?
C22 C21 H21A 110.0 . . ?
C22 C21 H21B 110.0 . . ?
C23 C22 H22A 109.0 . . ?
C23 C22 H22B 109.0 . . ?
C21 C22 C23 113.0(7) . . ?
C21 C22 H22A 109.0 . . ?
C21 C22 H22B 109.0 . . ?
H22A C22 H22B 107.8 . . ?
C23 C24 C25 112.9(8) . . ?
C23 C24 H24A 109.0 . . ?
C23 C24 H24B 109.0 . . ?
C25 C24 H24A 109.0 . . ?
C25 C24 H24B 109.0 . . ?
H24A C24 H24B 107.8 . . ?
H21C C21A H21D 107.9 . . ?
C20A C21A H21C 109.3 . . ?
C20A C21A H21D 109.3 . . ?
C22A C21A H21C 109.3 . . ?
C22A C21A H21D 109.3 . . ?
C22A C21A C20A 111.7(14) . . ?
N4 C20A H20A 109.6 . . ?
C21A C20A N4 104.9(15) . . ?
C21A C20A H20A 109.6 . . ?
C21A C20A C25A 109.4(16) . . ?
C25A C20A N4 113.6(15) . . ?
C25A C20A H20A 109.6 . . ?
C23 C22A C21A 107.2(14) . . ?
C23 C22A H22C 110.3 . . ?
C23 C22A H22D 110.3 . . ?
C21A C22A H22C 110.3 . . ?
C21A C22A H22D 110.3 . . ?
H22C C22A H22D 108.5 . . ?
C20A C25A H25C 109.1 . . ?
C20A C25A H25D 109.1 . . ?
H25C C25A H25D 107.8 . . ?
C24A C25A C20A 112.6(17) . . ?
C24A C25A H25C 109.1 . . ?
C24A C25A H25D 109.1 . . ?
C23 C24A H24C 110.6 . . ?
C23 C24A H24D 110.6 . . ?
C25A C24A C23 105.5(13) . . ?
C25A C24A H24C 110.6 . . ?
C25A C24A H24D 110.6 . . ?
H24C C24A H24D 108.8 . . ?

loop_
_geom_bond_atom_site_label_1
_geom_bond_atom_site_label_2
_geom_bond_distance
_geom_bond_site_symmetry_2
_geom_bond_publ_flag
U1 O1 1.768(3) . ?
U1 O2 1.778(3) . ?
U1 N5 2.447(4) . ?
U1 N3 2.439(4) . ?
U1 N6 2.587(4) . ?
U1 N7 2.542(4) . ?
U1 N4 2.576(4) . ?
N5 C26 1.361(6) . ?
N5 C29 1.371(6) . ?
N3 C15 1.352(6) . ?
N3 C18 1.385(6) . ?
N6 C31 1.492(6) . ?
N6 C30 1.285(7) . ?
N7 C41 1.361(6) . ?
N7 C37 1.343(6) . ?
N4 C19 1.289(8) . ?
N4 C20 1.455(10) . ?
N4 C20A 1.65(2) . ?
N1 H1 0.8800 . ?
N1 C4 1.368(7) . ?
N1 C7 1.362(7) . ?
C26 C3 1.507(7) . ?
C26 C27 1.386(7) . ?
C15 C3 1.520(7) . ?
C15 C16 1.396(7) . ?
N2 C9 1.455(7) . ?
N2 C8 1.271(8) . ?
C29 C28 1.383(7) . ?
C29 C30 1.414(7) . ?
C41 H41 0.9500 . ?
C41 C40 1.385(7) . ?
C19 H19 0.9500 . ?
C19 C18 1.402(8) . ?
C3 C2 1.572(7) . ?
C3 C4 1.503(7) . ?
C2 H2A 0.9900 . ?
C2 H2B 0.9900 . ?
C2 C1 1.516(7) . ?
C4 C5 1.378(8) . ?
C31 H31 1.0000 . ?
C31 C32 1.520(7) . ?
C31 C36 1.516(8) . ?
C18 C17 1.373(8) . ?
C28 H28 0.9500 . ?
C28 C27 1.391(8) . ?
C30 H30 0.9500 . ?
C27 H27 0.9500 . ?
C14 H14A 0.9900 . ?
C14 H14B 0.9900 . ?
C14 C9 1.523(8) . ?
C14 C13 1.525(9) . ?
C40 H40 0.9500 . ?
C40 C39 1.366(8) . ?
C9 H9 1.0000 . ?
C9 C10 1.521(7) . ?
C8 H8 0.9500 . ?
C8 C7 1.442(8) . ?
C32 H32A 0.9900 . ?
C32 H32B 0.9900 . ?
C32 C33 1.521(7) . ?
C38 H38 0.9500 . ?
C38 C37 1.369(7) . ?
C38 C39 1.388(8) . ?
C37 H37 0.9500 . ?
C7 C6 1.386(9) . ?
C17 H17 0.9500 . ?
C17 C16 1.372(8) . ?
C1 H1A 0.9800 . ?
C1 H1B 0.9800 . ?
C1 H1C 0.9800 . ?
C16 H16 0.9500 . ?
C20 H20 1.0000 . ?
C20 C25 1.505(14) . ?
C20 C21 1.528(11) . ?
C13 H13A 0.9900 . ?
C13 H13B 0.9900 . ?
C13 C12 1.523(8) . ?
C33 H33A 0.9900 . ?
C33 H33B 0.9900 . ?
C33 C34 1.523(8) . ?
C10 H10A 0.9900 . ?
C10 H10B 0.9900 . ?
C10 C11 1.521(8) . ?
C12 H12A 0.9900 . ?
C12 H12B 0.9900 . ?
C12 C11 1.522(9) . ?
C11 H11A 0.9900 . ?
C11 H11B 0.9900 . ?
C23 H23A 0.9900 . ?
C23 H23B 0.9900 . ?
C23 H23C 0.9900 . ?
C23 H23D 0.9900 . ?
C23 C22 1.566(12) . ?
C23 C24 1.492(11) . ?
C23 C22A 1.45(2) . ?
C23 C24A 1.58(2) . ?
C34 H34A 0.9900 . ?
C34 H34B 0.9900 . ?
C34 C35 1.499(9) . ?
C39 H39 0.9500 . ?
C5 H5 0.9500 . ?
C5 C6 1.406(9) . ?
C6 H6 0.9500 . ?
C35 H35A 0.9900 . ?
C35 H35B 0.9900 . ?
C35 C36 1.541(8) . ?
C25 H25A 0.9900 . ?
C25 H25B 0.9900 . ?
C25 C24 1.556(15) . ?
C36 H36A 0.9900 . ?
C36 H36B 0.9900 . ?
C21 H21A 0.9900 . ?
C21 H21B 0.9900 . ?
C21 C22 1.533(12) . ?
C22 H22A 0.9900 . ?
C22 H22B 0.9900 . ?
C24 H24A 0.9900 . ?
C24 H24B 0.9900 . ?
C21A H21C 0.9900 . ?
C21A H21D 0.9900 . ?
C21A C20A 1.54(2) . ?
C21A C22A 1.54(2) . ?
C20A H20A 1.0000 . ?
C20A C25A 1.54(2) . ?
C22A H22C 0.9900 . ?
C22A H22D 0.9900 . ?
C25A H25C 0.9900 . ?
C25A H25D 0.9900 . ?
C25A C24A 1.54(3) . ?
C24A H24C 0.9900 . ?
C24A H24D 0.9900 . ?

loop_
_geom_torsion_atom_site_label_1
_geom_torsion_atom_site_label_2
_geom_torsion_atom_site_label_3
_geom_torsion_atom_site_label_4
_geom_torsion
_geom_torsion_site_symmetry_1
_geom_torsion_site_symmetry_2
_geom_torsion_site_symmetry_3
_geom_torsion_site_symmetry_4
_geom_torsion_publ_flag
U1 N5 C26 C3 -26.0(7) . . . . ?
U1 N5 C26 C27 162.1(4) . . . . ?
U1 N5 C29 C28 -166.8(3) . . . . ?
U1 N5 C29 C30 13.6(6) . . . . ?
U1 N3 C15 C3 19.9(8) . . . . ?
U1 N3 C15 C16 -167.5(4) . . . . ?
U1 N3 C18 C19 -12.1(6) . . . . ?
U1 N3 C18 C17 170.8(4) . . . . ?
U1 N6 C31 C32 -86.5(5) . . . . ?
U1 N6 C31 C36 147.9(5) . . . . ?
U1 N6 C30 C29 -7.6(6) . . . . ?
U1 N7 C41 C40 178.9(4) . . . . ?
U1 N7 C37 C38 -178.9(5) . . . . ?
U1 N4 C19 C18 7.0(7) . . . . ?
U1 N4 C20 C25 -87.1(9) . . . . ?
U1 N4 C20 C21 147.4(6) . . . . ?
U1 N4 C20A C21A 122.6(11) . . . . ?
U1 N4 C20A C25A -117.9(13) . . . . ?
N5 C26 C3 C15 44.1(6) . . . . ?
N5 C26 C3 C2 -74.8(6) . . . . ?
N5 C26 C3 C4 164.9(4) . . . . ?
N5 C26 C27 C28 0.3(6) . . . . ?
N5 C29 C28 C27 0.2(6) . . . . ?
N5 C29 C30 N6 -3.7(8) . . . . ?
N3 C15 C3 C26 -41.2(7) . . . . ?
N3 C15 C3 C2 79.0(6) . . . . ?
N3 C15 C3 C4 -162.8(5) . . . . ?
N3 C15 C16 C17 0.0(6) . . . . ?
N3 C18 C17 C16 0.0(6) . . . . ?
N6 C31 C32 C33 175.7(4) . . . . ?
N6 C31 C36 C35 -175.3(6) . . . . ?
N7 C41 C40 C39 1.0(8) . . . . ?
N4 C19 C18 N3 3.1(8) . . . . ?
N4 C19 C18 C17 179.6(6) . . . . ?
N4 C20 C25 C24 168.7(8) . . . . ?
N4 C20 C21 C22 -177.7(8) . . . . ?
N4 C20A C25A C24A -172.8(13) . . . . ?
N1 C4 C5 C6 1.9(8) . . . . ?
N1 C7 C6 C5 -0.4(8) . . . . ?
C26 N5 C29 C28 0.0(6) . . . . ?
C26 N5 C29 C30 -179.6(4) . . . . ?
C26 C3 C2 C1 -50.6(6) . . . . ?
C26 C3 C4 N1 -53.2(6) . . . . ?
C26 C3 C4 C5 129.3(7) . . . . ?
C15 N3 C18 C19 177.1(5) . . . . ?
C15 N3 C18 C17 0.0(6) . . . . ?
C15 C3 C2 C1 -174.4(4) . . . . ?
C15 C3 C4 N1 71.7(6) . . . . ?
C15 C3 C4 C5 -105.8(7) . . . . ?
N2 C9 C10 C11 175.9(5) . . . . ?
N2 C8 C7 N1 -5.8(9) . . . . ?
N2 C8 C7 C6 177.1(7) . . . . ?
C29 N5 C26 C3 171.8(4) . . . . ?
C29 N5 C26 C27 -0.1(6) . . . . ?
C29 C28 C27 C26 -0.3(6) . . . . ?
C41 N7 C37 C38 1.2(8) . . . . ?
C41 C40 C39 C38 -0.5(9) . . . . ?
C19 N4 C20 C25 104.2(9) . . . . ?
C19 N4 C20 C21 -21.3(11) . . . . ?
C19 N4 C20A C21A -71.3(16) . . . . ?
C19 N4 C20A C25A 48.3(18) . . . . ?
C19 C18 C17 C16 -176.8(5) . . . . ?
C3 C26 C27 C28 -171.2(5) . . . . ?
C3 C15 C16 C17 172.2(5) . . . . ?
C3 C4 C5 C6 179.6(6) . . . . ?
C2 C3 C4 N1 -172.6(4) . . . . ?
C2 C3 C4 C5 9.9(9) . . . . ?
C4 N1 C7 C8 -176.1(5) . . . . ?
C4 N1 C7 C6 1.7(7) . . . . ?
C4 C3 C2 C1 69.0(6) . . . . ?
C4 C5 C6 C7 -0.9(9) . . . . ?
C31 N6 C30 C29 -179.2(5) . . . . ?
C31 C32 C33 C34 55.3(6) . . . . ?
C18 N3 C15 C3 -172.6(5) . . . . ?
C18 N3 C15 C16 0.0(6) . . . . ?
C18 C17 C16 C15 0.0(6) . . . . ?
C28 C29 C30 N6 176.9(5) . . . . ?
C30 N6 C31 C32 83.1(5) . . . . ?
C30 N6 C31 C36 -42.6(7) . . . . ?
C30 C29 C28 C27 179.7(5) . . . . ?
C27 C26 C3 C15 -145.4(5) . . . . ?
C27 C26 C3 C2 95.7(6) . . . . ?
C27 C26 C3 C4 -24.6(7) . . . . ?
C14 C9 C10 C11 55.8(7) . . . . ?
C14 C13 C12 C11 -57.0(8) . . . . ?
C9 N2 C8 C7 174.5(5) . . . . ?
C9 C14 C13 C12 56.5(8) . . . . ?
C9 C10 C11 C12 -57.2(7) . . . . ?
C8 N2 C9 C14 -115.3(6) . . . . ?
C8 N2 C9 C10 123.7(6) . . . . ?
C8 C7 C6 C5 177.0(7) . . . . ?
C32 C31 C36 C35 58.4(8) . . . . ?
C32 C33 C34 C35 -55.6(7) . . . . ?
C37 N7 C41 C40 -1.3(7) . . . . ?
C37 C38 C39 C40 0.4(9) . . . . ?
C7 N1 C4 C3 179.7(5) . . . . ?
C7 N1 C4 C5 -2.2(7) . . . . ?
C16 C15 C3 C26 147.4(5) . . . . ?
C16 C15 C3 C2 -92.4(6) . . . . ?
C16 C15 C3 C4 25.8(7) . . . . ?
C20 N4 C19 C18 177.9(6) . . . . ?
C20 C25 C24 C23 56.4(13) . . . . ?
C20 C21 C22 C23 -58.4(9) . . . . ?
C13 C14 C9 N2 -176.8(5) . . . . ?
C13 C14 C9 C10 -55.2(7) . . . . ?
C13 C12 C11 C10 57.0(7) . . . . ?
C33 C34 C35 C36 56.0(8) . . . . ?
C34 C35 C36 C31 -58.5(9) . . . . ?
C39 C38 C37 N7 -0.8(9) . . . . ?
C25 C20 C21 C22 59.5(10) . . . . ?
C36 C31 C32 C33 -56.4(6) . . . . ?
C21 C20 C25 C24 -58.6(12) . . . . ?
C22 C23 C24 C25 -52.5(12) . . . . ?
C24 C23 C22 C21 55.1(10) . . . . ?
C21A C20A C25A C24A -56(2) . . . . ?
C20A N4 C19 C18 -159.7(10) . . . . ?
C20A C21A C22A C23 -59.6(19) . . . . ?
C20A C25A C24A C23 55.2(18) . . . . ?
C22A C23 C24A C25A -61.0(16) . . . . ?
C22A C21A C20A N4 178.6(14) . . . . ?
C22A C21A C20A C25A 56(2) . . . . ?
C24A C23 C22A C21A 62.9(16) . . . . ?

loop_
_exptl_oxdiff_crystal_face_indexfrac_h
_exptl_oxdiff_crystal_face_indexfrac_k
_exptl_oxdiff_crystal_face_indexfrac_l
_exptl_oxdiff_crystal_face_x
_exptl_oxdiff_crystal_face_y
_exptl_oxdiff_crystal_face_z
2.3096 15.3109 -6.5899 -0.9263 0.0234 0.3762
-1.4388 15.9051 1.2498 -0.9964 0.0257 -0.0803
-7.4233 6.9179 14.8811 -0.4940 0.0135 -0.8693
2.1025 -15.6444 -2.6788 0.9862 -0.0255 0.1634
1.0895 0.9680 21.0388 0.0437 -0.5601 -0.8273
-15.9898 -3.5637 -2.9881 -0.0708 0.8883 -0.4537
0.2272 -0.6796 -20.9385 -0.0381 0.4904 0.8707
-10.9729 -2.0449 13.9891 -0.0090 0.2252 -0.9723
12.0050 2.9012 14.9675 0.0902 -0.9718 -0.1838
-0.0148 -15.9877 1.8841 0.9888 -0.0267 -0.1010
2.0257 14.9224 11.0825 -0.8366 -0.3847 -0.3633
